data_1525388
loop_
_publ_author_name
'Tigchelaar, D.'
'van Bruggen, C.F.'
'Wiegers, G.A.'
'Haange, R.J.'

_publ_section_title
;
 The synthesis, structure and physical properties of a non-stoichiometric
 sodium chromium selenide, Na0.34 Cr1.15 Se2
;
_journal_name_full 'Materials Research Bulletin'
_journal_page_first 729
_journal_page_last 739
_journal_volume 16
_journal_year 1981
_chemical_formula_sum 'Cr1.075 Na0.31 Se1.888'
_chemical_name_systematic 'Na0.31 Cr1.075 Se1.888'
_space_group_IT_number 166
_symmetry_space_group_name_Hall '-R 3 2"'
_symmetry_space_group_name_H-M 'R -3 m :H'
_cell_angle_alpha 90
_cell_angle_beta 90
_cell_angle_gamma 120
_cell_formula_units_Z 6
_cell_length_a 3.617
_cell_length_b 3.617
_cell_length_c 38.99
_cell_volume 441.754
_citation_journal_id_ASTM MRBUAC
_cod_data_source_file Tigchelaar_MRBUAC_1981_517.cif
_cod_data_source_block Cr1.075Na0.31Se1.888
_cod_original_cell_volume 441.7545
_cod_database_code 1525388

loop_
_symmetry_equiv_pos_as_xyz
x,y,z
-y,x-y,z
-x+y,-x,z
y,x,-z
-x,-x+y,-z
x-y,-y,-z
-x,-y,-z
y,-x+y,-z
x-y,x,-z
-y,-x,z
x,x-y,z
-x+y,y,z
x+2/3,y+1/3,z+1/3
-y+2/3,x-y+1/3,z+1/3
-x+y+2/3,-x+1/3,z+1/3
y+2/3,x+1/3,-z+1/3
-x+2/3,-x+y+1/3,-z+1/3
x-y+2/3,-y+1/3,-z+1/3
-x+2/3,-y+1/3,-z+1/3
y+2/3,-x+y+1/3,-z+1/3
x-y+2/3,x+1/3,-z+1/3
-y+2/3,-x+1/3,z+1/3
x+2/3,x-y+1/3,z+1/3
-x+y+2/3,y+1/3,z+1/3
x+1/3,y+2/3,z+2/3
-y+1/3,x-y+2/3,z+2/3
-x+y+1/3,-x+2/3,z+2/3
y+1/3,x+2/3,-z+2/3
-x+1/3,-x+y+2/3,-z+2/3
x-y+1/3,-y+2/3,-z+2/3
-x+1/3,-y+2/3,-z+2/3
y+1/3,-x+y+2/3,-z+2/3
x-y+1/3,x+2/3,-z+2/3
-y+1/3,-x+2/3,z+2/3
x+1/3,x-y+2/3,z+2/3
-x+y+1/3,y+2/3,z+2/3

loop_
_atom_site_label
_atom_site_type_symbol
_atom_site_fract_x
_atom_site_fract_y
_atom_site_fract_z
_atom_site_occupancy
_atom_site_U_iso_or_equiv
Se1 Se-2 0 0 0.0563 0.944 0.0
Se2 Se-2 0 0 0.2039 0.944 0.0
Cr2 Cr+3 0 0 0.5 0.377 0.0
Na1 Na+1 0 0 0.3363 0.312 0.0
Cr1 Cr+3 0 0 0.4242 0.886 0.0
